data_1542952
loop_
_publ_author_name
'Kim, Youyoung'
'Park, Juhyeon'
'Chang, Sukbok'

_publ_section_title
;
 A Direct Access to 7-Aminoindoles via Iridium-Catalyzed Mild C-H
 Amidation of N-Pivaloylindoles with Organic Azides.
;
_journal_issue 8
_journal_name_full 'Organic letters'
_journal_page_first 1892
_journal_page_last 1895
_journal_paper_doi 10.1021/acs.orglett.6b00662
_journal_volume 18
_journal_year 2016
_chemical_formula_moiety 'C20 H22 N2 O3 S'
_chemical_formula_sum 'C20 H22 N2 O3 S'
_chemical_formula_weight 370.46
_chemical_name_systematic
; 
 ? 
;
_space_group_IT_number 14
_symmetry_cell_setting monoclinic
_symmetry_space_group_name_Hall '-P 2ybc'
_symmetry_space_group_name_H-M 'P 1 21/c 1'
_atom_sites_solution_hydrogens geom
_atom_sites_solution_primary direct
_atom_sites_solution_secondary difmap
_audit_creation_method SHELXTL
_cell_angle_alpha 90.00
_cell_angle_beta 100.4945(11)
_cell_angle_gamma 90.00
_cell_formula_units_Z 4
_cell_length_a 13.5634(4)
_cell_length_b 9.0940(3)
_cell_length_c 15.4845(4)
_cell_measurement_reflns_used 9940
_cell_measurement_temperature 223(2)
_cell_measurement_theta_max 27.26
_cell_measurement_theta_min 2.61
_cell_volume 1878.00(10)
_computing_cell_refinement 'Bruker SAINT'
_computing_data_collection 'Bruker APEX2'
_computing_data_reduction 'Bruker SAINT'
_computing_molecular_graphics 'Bruker SHELXTL'
_computing_publication_material 'Bruker SHELXTL'
_computing_structure_refinement 'Bruker SHELXTL'
_computing_structure_solution 'Bruker SHELXTL'
_diffrn_ambient_temperature 223(2)
_diffrn_measured_fraction_theta_full 0.999
_diffrn_measured_fraction_theta_max 0.999
_diffrn_measurement_device_type 'PHOTON 100 CMOS'
_diffrn_measurement_method '\f and \w scans'
_diffrn_radiation_monochromator graphite
_diffrn_radiation_source 'fine-focus sealed tube'
_diffrn_radiation_type MoK\a
_diffrn_radiation_wavelength 0.71073
_diffrn_reflns_av_R_equivalents 0.0577
_diffrn_reflns_av_sigmaI/netI 0.0214
_diffrn_reflns_limit_h_max 18
_diffrn_reflns_limit_h_min -18
_diffrn_reflns_limit_k_max 12
_diffrn_reflns_limit_k_min -12
_diffrn_reflns_limit_l_max 20
_diffrn_reflns_limit_l_min -20
_diffrn_reflns_number 68002
_diffrn_reflns_theta_full 28.34
_diffrn_reflns_theta_max 28.34
_diffrn_reflns_theta_min 2.61
_exptl_absorpt_coefficient_mu 0.194
_exptl_absorpt_correction_T_max 0.9865
_exptl_absorpt_correction_T_min 0.9733
_exptl_absorpt_correction_type multi-scan
_exptl_absorpt_process_details 'Bruker SADABS'
_exptl_crystal_colour colourless
_exptl_crystal_density_diffrn 1.310
_exptl_crystal_density_method 'not measured'
_exptl_crystal_description Block
_exptl_crystal_F_000 784
_exptl_crystal_size_max 0.14
_exptl_crystal_size_mid 0.13
_exptl_crystal_size_min 0.07
_refine_diff_density_max 0.619
_refine_diff_density_min -0.601
_refine_diff_density_rms 0.049
_refine_ls_extinction_method none
_refine_ls_goodness_of_fit_ref 1.045
_refine_ls_hydrogen_treatment constr
_refine_ls_matrix_type full
_refine_ls_number_parameters 239
_refine_ls_number_reflns 4679
_refine_ls_number_restraints 0
_refine_ls_restrained_S_all 1.045
_refine_ls_R_factor_all 0.0616
_refine_ls_R_factor_gt 0.0429
_refine_ls_shift/su_max 0.001
_refine_ls_shift/su_mean 0.000
_refine_ls_structure_factor_coef Fsqd
_refine_ls_weighting_details 'calc w=1/[\s^2^(Fo^2^)+(0.0578P)^2^+0.8361P] where P=(Fo^2^+2Fc^2^)/3'
_refine_ls_weighting_scheme calc
_refine_ls_wR_factor_gt 0.1096
_refine_ls_wR_factor_ref 0.1202
_reflns_number_gt 3637
_reflns_number_total 4679
_reflns_threshold_expression >2sigma(I)
_cod_data_source_file ol6b00662_si_002.cif
_cod_data_source_block No1
_cod_depositor_comments
;
The following automatic conversions were performed:

'_symmetry_cell_setting' value 'Monoclinic' changed to 'monoclinic'
according to
/usr/data/users/saulius/crontab/automatic-downloads/rss-feeds/ACS/lib/dictionaries/cif_core.dic
dictionary named 'cif_core.dic' version 2.4.2 from 2011-04-26.

'_exptl_absorpt_correction_type' value 'Multi-scan' changed to
'multi-scan' according to
/usr/data/users/saulius/crontab/automatic-downloads/rss-feeds/ACS/lib/dictionaries/cif_core.dic
dictionary named 'cif_core.dic' version 2.4.2 from 2011-04-26.

Automatic conversion script
Id: cif_fix_values 4268 2015-11-12 08:31:59Z antanas 

 Adding full bibliography for 1542952.cif.
;
_cod_original_sg_symbol_H-M P2(1)/c
_cod_database_code 1542952

loop_
_symmetry_equiv_pos_as_xyz
'x, y, z'
'-x, y+1/2, -z+1/2'
'-x, -y, -z'
'x, -y-1/2, z-1/2'

loop_
_atom_site_label
_atom_site_type_symbol
_atom_site_fract_x
_atom_site_fract_y
_atom_site_fract_z
_atom_site_U_iso_or_equiv
_atom_site_adp_type
_atom_site_occupancy
_atom_site_symmetry_multiplicity
_atom_site_calc_flag
_atom_site_refinement_flags
C1 C 0.32812(12) 0.54981(18) 0.26566(10) 0.0293(3) Uani 1 1 d .
C2 C 0.40599(13) 0.4484(2) 0.27442(12) 0.0386(4) Uani 1 1 d .
H2 H 0.3930 0.3540 0.2503 0.046 Uiso 1 1 calc R
C3 C 0.50256(14) 0.4818(2) 0.31767(13) 0.0454(5) Uani 1 1 d .
H3 H 0.5535 0.4109 0.3206 0.055 Uiso 1 1 calc R
C4 C 0.52432(13) 0.6159(2) 0.35585(12) 0.0432(4) Uani 1 1 d .
H4 H 0.5898 0.6386 0.3845 0.052 Uiso 1 1 calc R
C5 C 0.44727(12) 0.7187(2) 0.35140(11) 0.0348(4) Uani 1 1 d .
C6 C 0.34915(12) 0.68671(18) 0.30695(10) 0.0284(3) Uani 1 1 d .
N1 N 0.29144(10) 0.81668(14) 0.31136(9) 0.0299(3) Uani 1 1 d .
C7 C 0.35557(13) 0.9211(2) 0.35932(13) 0.0395(4) Uani 1 1 d .
H7 H 0.3363 1.0167 0.3724 0.047 Uiso 1 1 calc R
C8 C 0.44795(13) 0.8658(2) 0.38380(13) 0.0419(4) Uani 1 1 d .
H8 H 0.5034 0.9150 0.4165 0.050 Uiso 1 1 calc R
N2 N 0.23260(10) 0.50546(15) 0.21835(9) 0.0301(3) Uani 1 1 d .
H2N H 0.1835 0.4937 0.2468 0.036 Uiso 1 1 calc R
S1 S 0.21221(3) 0.47581(4) 0.11218(3) 0.03018(12) Uani 1 1 d .
O1 O 0.11340(9) 0.41569(14) 0.09190(9) 0.0419(3) Uani 1 1 d .
O2 O 0.29556(9) 0.39539(14) 0.09158(8) 0.0400(3) Uani 1 1 d .
C9 C 0.21045(12) 0.64925(18) 0.06191(10) 0.0294(3) Uani 1 1 d .
C10 C 0.30005(13) 0.7168(2) 0.05415(11) 0.0357(4) Uani 1 1 d .
H10 H 0.3615 0.6695 0.0743 0.043 Uiso 1 1 calc R
C11 C 0.29777(15) 0.8552(2) 0.01623(12) 0.0406(4) Uani 1 1 d .
H11 H 0.3583 0.9013 0.0106 0.049 Uiso 1 1 calc R
C12 C 0.20785(16) 0.9267(2) -0.01351(11) 0.0404(4) Uani 1 1 d .
C13 C 0.11908(15) 0.8557(2) -0.00668(12) 0.0415(4) Uani 1 1 d .
H13 H 0.0576 0.9022 -0.0281 0.050 Uiso 1 1 calc R
C14 C 0.11921(13) 0.7176(2) 0.03100(11) 0.0355(4) Uani 1 1 d .
H14 H 0.0586 0.6709 0.0356 0.043 Uiso 1 1 calc R
C15 C 0.2061(2) 1.0792(2) -0.05225(14) 0.0580(6) Uani 1 1 d .
H15A H 0.2741 1.1097 -0.0548 0.087 Uiso 1 1 calc R
H15B H 0.1769 1.1473 -0.0158 0.087 Uiso 1 1 calc R
H15C H 0.1663 1.0786 -0.1110 0.087 Uiso 1 1 calc R
C16 C 0.18731(12) 0.83198(17) 0.28840(10) 0.0284(3) Uani 1 1 d .
O3 O 0.13481(9) 0.72306(13) 0.28041(9) 0.0406(3) Uani 1 1 d .
C17 C 0.14046(13) 0.98506(18) 0.27040(11) 0.0320(4) Uani 1 1 d .
C18 C 0.19966(17) 1.0819(2) 0.21706(14) 0.0502(5) Uani 1 1 d .
H18A H 0.2616 1.1132 0.2541 0.075 Uiso 1 1 calc R
H18B H 0.1600 1.1675 0.1956 0.075 Uiso 1 1 calc R
H18C H 0.2149 1.0262 0.1677 0.075 Uiso 1 1 calc R
C19 C 0.03572(14) 0.9608(2) 0.21638(13) 0.0464(5) Uani 1 1 d .
H19A H 0.0409 0.9069 0.1633 0.070 Uiso 1 1 calc R
H19B H 0.0041 1.0551 0.2008 0.070 Uiso 1 1 calc R
H19C H -0.0043 0.9048 0.2507 0.070 Uiso 1 1 calc R
C20 C 0.12683(16) 1.0594(2) 0.35683(12) 0.0445(4) Uani 1 1 d .
H20A H 0.0897 0.9944 0.3889 0.067 Uiso 1 1 calc R
H20B H 0.0902 1.1507 0.3438 0.067 Uiso 1 1 calc R
H20C H 0.1921 1.0799 0.3922 0.067 Uiso 1 1 calc R

loop_
_atom_site_aniso_label
_atom_site_aniso_U_11
_atom_site_aniso_U_22
_atom_site_aniso_U_33
_atom_site_aniso_U_23
_atom_site_aniso_U_13
_atom_site_aniso_U_12
C1 0.0284(8) 0.0305(8) 0.0279(7) 0.0030(6) 0.0021(6) 0.0024(6)
C2 0.0397(9) 0.0352(9) 0.0383(9) -0.0003(7) 0.0002(7) 0.0109(8)
C3 0.0353(9) 0.0514(11) 0.0455(10) 0.0015(9) -0.0033(8) 0.0178(8)
C4 0.0272(8) 0.0564(12) 0.0424(10) 0.0003(9) -0.0032(7) 0.0041(8)
C5 0.0279(8) 0.0424(10) 0.0333(8) 0.0013(7) 0.0029(6) -0.0021(7)
C6 0.0275(8) 0.0290(8) 0.0284(7) 0.0032(6) 0.0044(6) 0.0022(6)
N1 0.0277(7) 0.0243(6) 0.0370(7) -0.0015(5) 0.0036(6) -0.0015(5)
C7 0.0374(9) 0.0322(9) 0.0482(10) -0.0071(8) 0.0058(8) -0.0084(7)
C8 0.0327(9) 0.0443(10) 0.0468(10) -0.0076(8) 0.0022(8) -0.0099(8)
N2 0.0284(7) 0.0298(7) 0.0315(7) 0.0013(5) 0.0038(5) -0.0003(5)
S1 0.0307(2) 0.0242(2) 0.0330(2) -0.00232(15) -0.00105(15) 0.00106(15)
O1 0.0370(7) 0.0353(7) 0.0484(7) -0.0011(6) -0.0055(5) -0.0082(5)
O2 0.0439(7) 0.0336(6) 0.0408(7) -0.0059(5) 0.0031(5) 0.0113(5)
C9 0.0326(8) 0.0268(8) 0.0270(7) -0.0017(6) 0.0011(6) 0.0023(6)
C10 0.0336(9) 0.0364(9) 0.0348(8) -0.0001(7) 0.0000(7) 0.0003(7)
C11 0.0493(11) 0.0382(10) 0.0330(9) -0.0013(7) 0.0035(8) -0.0109(8)
C12 0.0647(12) 0.0314(9) 0.0232(8) -0.0015(7) 0.0027(8) 0.0016(8)
C13 0.0487(11) 0.0390(10) 0.0349(9) 0.0042(7) 0.0025(8) 0.0139(8)
C14 0.0344(9) 0.0373(9) 0.0341(8) 0.0021(7) 0.0039(7) 0.0059(7)
C15 0.0943(18) 0.0355(10) 0.0408(11) 0.0066(8) 0.0031(11) -0.0006(11)
C16 0.0284(8) 0.0259(8) 0.0317(8) -0.0001(6) 0.0076(6) 0.0004(6)
O3 0.0290(6) 0.0272(6) 0.0672(9) -0.0035(6) 0.0131(6) -0.0021(5)
C17 0.0381(9) 0.0253(8) 0.0331(8) 0.0009(6) 0.0079(7) 0.0053(7)
C18 0.0661(13) 0.0376(10) 0.0493(11) 0.0137(9) 0.0172(10) 0.0032(9)
C19 0.0431(10) 0.0452(11) 0.0478(11) -0.0034(9) 0.0001(8) 0.0175(9)
C20 0.0578(12) 0.0367(10) 0.0399(10) -0.0067(8) 0.0116(9) 0.0099(9)

loop_
_atom_type_symbol
_atom_type_description
_atom_type_scat_dispersion_real
_atom_type_scat_dispersion_imag
_atom_type_scat_source
C C 0.0033 0.0016 'International Tables Vol C Tables 4.2.6.8 and 6.1.1.4'
H H 0.0000 0.0000 'International Tables Vol C Tables 4.2.6.8 and 6.1.1.4'
N N 0.0061 0.0033 'International Tables Vol C Tables 4.2.6.8 and 6.1.1.4'
O O 0.0106 0.0060 'International Tables Vol C Tables 4.2.6.8 and 6.1.1.4'
S S 0.1246 0.1234 'International Tables Vol C Tables 4.2.6.8 and 6.1.1.4'

loop_
_geom_angle_atom_site_label_1
_geom_angle_atom_site_label_2
_geom_angle_atom_site_label_3
_geom_angle
_geom_angle_site_symmetry_1
C2 C1 C6 117.12(15) .
C2 C1 N2 117.76(15) .
C6 C1 N2 125.09(14) .
C1 C2 C3 122.28(17) .
C1 C2 H2 118.9 .
C3 C2 H2 118.9 .
C4 C3 C2 120.93(17) .
C4 C3 H3 119.5 .
C2 C3 H3 119.5 .
C3 C4 C5 118.47(16) .
C3 C4 H4 120.8 .
C5 C4 H4 120.8 .
C4 C5 C6 121.16(16) .
C4 C5 C8 130.81(16) .
C6 C5 C8 108.00(15) .
C1 C6 C5 119.94(15) .
C1 C6 N1 133.52(14) .
C5 C6 N1 106.42(14) .
C16 N1 C7 124.47(14) .
C16 N1 C6 127.42(13) .
C7 N1 C6 107.05(13) .
C8 C7 N1 110.63(16) .
C8 C7 H7 124.7 .
N1 C7 H7 124.7 .
C7 C8 C5 107.87(16) .
C7 C8 H8 126.1 .
C5 C8 H8 126.1 .
C1 N2 S1 122.25(11) .
C1 N2 H2N 118.9 .
S1 N2 H2N 118.9 .
O1 S1 O2 120.22(8) .
O1 S1 N2 105.29(7) .
O2 S1 N2 108.18(7) .
O1 S1 C9 108.04(8) .
O2 S1 C9 107.92(8) .
N2 S1 C9 106.43(7) .
C10 C9 C14 120.76(16) .
C10 C9 S1 119.66(12) .
C14 C9 S1 119.57(13) .
C9 C10 C11 119.12(16) .
C9 C10 H10 120.4 .
C11 C10 H10 120.4 .
C12 C11 C10 121.15(17) .
C12 C11 H11 119.4 .
C10 C11 H11 119.4 .
C11 C12 C13 118.68(16) .
C11 C12 C15 120.83(19) .
C13 C12 C15 120.49(18) .
C14 C13 C12 121.33(17) .
C14 C13 H13 119.3 .
C12 C13 H13 119.3 .
C13 C14 C9 118.92(17) .
C13 C14 H14 120.5 .
C9 C14 H14 120.5 .
C12 C15 H15A 109.5 .
C12 C15 H15B 109.5 .
H15A C15 H15B 109.5 .
C12 C15 H15C 109.5 .
H15A C15 H15C 109.5 .
H15B C15 H15C 109.5 .
O3 C16 N1 119.43(14) 1
O3 C16 N1 119.43(14) .
O3 C16 C17 120.41(14) 1
O3 C16 C17 120.41(14) .
N1 C16 C17 120.12(14) .
C19 C17 C18 108.33(16) .
C19 C17 C16 106.34(14) .
C18 C17 C16 112.28(14) .
C19 C17 C20 107.01(15) .
C18 C17 C20 111.97(15) .
C16 C17 C20 110.59(14) .
C17 C18 H18A 109.5 .
C17 C18 H18B 109.5 .
H18A C18 H18B 109.5 .
C17 C18 H18C 109.5 .
H18A C18 H18C 109.5 .
H18B C18 H18C 109.5 .
C17 C19 H19A 109.5 .
C17 C19 H19B 109.5 .
H19A C19 H19B 109.5 .
C17 C19 H19C 109.5 .
H19A C19 H19C 109.5 .
H19B C19 H19C 109.5 .
C17 C20 H20A 109.5 .
C17 C20 H20B 109.5 .
H20A C20 H20B 109.5 .
C17 C20 H20C 109.5 .
H20A C20 H20C 109.5 .
H20B C20 H20C 109.5 .

loop_
_geom_bond_atom_site_label_1
_geom_bond_atom_site_label_2
_geom_bond_distance
_geom_bond_site_symmetry_2
C1 C2 1.390(2) .
C1 C6 1.405(2) .
C1 N2 1.426(2) .
C2 C3 1.392(3) .
C2 H2 0.9400 .
C3 C4 1.364(3) .
C3 H3 0.9400 .
C4 C5 1.394(2) .
C4 H4 0.9400 .
C5 C6 1.413(2) .
C5 C8 1.428(3) .
C6 N1 1.426(2) .
N1 C16 1.399(2) .
N1 C7 1.405(2) .
C7 C8 1.339(3) .
C7 H7 0.9400 .
C8 H8 0.9400 .
N2 S1 1.6389(14) .
N2 H2N 0.8700 .
S1 O1 1.4284(12) .
S1 O2 1.4303(12) .
S1 C9 1.7572(17) .
C9 C10 1.386(2) .
C9 C14 1.390(2) .
C10 C11 1.387(3) .
C10 H10 0.9400 .
C11 C12 1.385(3) .
C11 H11 0.9400 .
C12 C13 1.387(3) .
C12 C15 1.509(3) .
C13 C14 1.384(3) .
C13 H13 0.9400 .
C14 H14 0.9400 .
C15 H15A 0.9700 .
C15 H15B 0.9700 .
C15 H15C 0.9700 .
C16 O3 1.2131(19) 1
C16 O3 1.2131(19) .
C16 C17 1.535(2) .
C17 C19 1.528(3) .
C17 C18 1.531(2) .
C17 C20 1.540(2) .
C18 H18A 0.9700 .
C18 H18B 0.9700 .
C18 H18C 0.9700 .
C19 H19A 0.9700 .
C19 H19B 0.9700 .
C19 H19C 0.9700 .
C20 H20A 0.9700 .
C20 H20B 0.9700 .
C20 H20C 0.9700 .

loop_
_geom_hbond_atom_site_label_D
_geom_hbond_atom_site_label_H
_geom_hbond_atom_site_label_A
_geom_hbond_distance_DH
_geom_hbond_distance_HA
_geom_hbond_distance_DA
_geom_hbond_angle_DHA
_geom_hbond_site_symmetry_A
N2 H2N O3 0.87 2.28 2.6577(18) 106.5 1

loop_
_geom_torsion_atom_site_label_1
_geom_torsion_atom_site_label_2
_geom_torsion_atom_site_label_3
_geom_torsion_atom_site_label_4
_geom_torsion
_geom_torsion_site_symmetry_1
_geom_torsion_site_symmetry_4
C6 C1 C2 C3 -3.6(3) . .
N2 C1 C2 C3 178.56(17) . .
C1 C2 C3 C4 1.9(3) . .
C2 C3 C4 C5 0.7(3) . .
C3 C4 C5 C6 -1.3(3) . .
C3 C4 C5 C8 -179.2(2) . .
C2 C1 C6 C5 2.9(2) . .
N2 C1 C6 C5 -179.45(15) . .
C2 C1 C6 N1 178.40(16) . .
N2 C1 C6 N1 -3.9(3) . .
C4 C5 C6 C1 -0.5(2) . .
C8 C5 C6 C1 177.78(15) . .
C4 C5 C6 N1 -177.14(16) . .
C8 C5 C6 N1 1.16(18) . .
C1 C6 N1 C16 14.4(3) . .
C5 C6 N1 C16 -169.63(15) . .
C1 C6 N1 C7 -177.02(17) . .
C5 C6 N1 C7 -1.06(17) . .
C16 N1 C7 C8 169.57(16) . .
C6 N1 C7 C8 0.6(2) . .
N1 C7 C8 C5 0.2(2) . .
C4 C5 C8 C7 177.24(19) . .
C6 C5 C8 C7 -0.8(2) . .
C2 C1 N2 S1 -68.58(18) . .
C6 C1 N2 S1 113.75(16) . .
C1 N2 S1 O1 172.63(12) . .
C1 N2 S1 O2 42.92(14) . .
C1 N2 S1 C9 -72.83(14) . .
O1 S1 C9 C10 -165.37(13) . .
O2 S1 C9 C10 -33.95(15) . .
N2 S1 C9 C10 81.97(14) . .
O1 S1 C9 C14 15.13(16) . .
O2 S1 C9 C14 146.54(13) . .
N2 S1 C9 C14 -97.53(14) . .
C14 C9 C10 C11 1.0(2) . .
S1 C9 C10 C11 -178.48(13) . .
C9 C10 C11 C12 0.3(3) . .
C10 C11 C12 C13 -1.6(3) . .
C10 C11 C12 C15 178.17(17) . .
C11 C12 C13 C14 1.6(3) . .
C15 C12 C13 C14 -178.08(17) . .
C12 C13 C14 C9 -0.4(3) . .
C10 C9 C14 C13 -0.9(2) . .
S1 C9 C14 C13 178.57(13) . .
C7 N1 C16 O3 -150.19(17) . 1
C6 N1 C16 O3 16.5(2) . 1
C7 N1 C16 O3 -150.19(17) . .
C6 N1 C16 O3 16.5(2) . .
C7 N1 C16 C17 31.9(2) . .
C6 N1 C16 C17 -161.37(14) . .
N1 C16 O3 O3 0.00(7) . 1
C17 C16 O3 O3 0.00(2) . 1
O3 C16 C17 C19 -18.2(2) 1 .
O3 C16 C17 C19 -18.2(2) . .
N1 C16 C17 C19 159.72(15) . .
O3 C16 C17 C18 -136.47(18) 1 .
O3 C16 C17 C18 -136.47(18) . .
N1 C16 C17 C18 41.4(2) . .
O3 C16 C17 C20 97.68(19) 1 .
O3 C16 C17 C20 97.68(19) . .
N1 C16 C17 C20 -84.45(18) . .
